data_1535974
loop_
_publ_author_name
'Jacobsen, H.'
'Meyer, G.'

_publ_section_title
;
 Zwei neue Silicat-chloride mit zweiwertigem Europium: LiEu3(SiO4)Cl3 und
 Li7Eu8(SiO4)4Cl7
;
_journal_name_full 'Zeitschrift fuer Anorganische und Allgemeine Chemie'
_journal_page_first 1351
_journal_page_last 1356
_journal_volume 620
_journal_year 1994
_chemical_formula_sum 'Cl7 Eu8 Li7 O16 Si4'
_chemical_name_systematic 'Li7 Eu8 (Si O4)4 Cl7'
_space_group_IT_number 14
_symmetry_space_group_name_Hall '-P 2ybc'
_symmetry_space_group_name_H-M 'P 1 21/c 1'
_cell_angle_alpha 90
_cell_angle_beta 96.221
_cell_angle_gamma 90
_cell_formula_units_Z 2
_cell_length_a 8.5185
_cell_length_b 9.4862
_cell_length_c 16.79
_cell_volume 1348.780
_citation_journal_id_ASTM ZAACAB
_cod_data_source_file Jacobsen_ZAACAB_1994_1622.cif
_cod_data_source_block Cl7Eu8Li7O16Si4
_cod_original_cell_volume 1348.78
_cod_database_code 1535974

loop_
_symmetry_equiv_pos_as_xyz
x,y,z
-x,y+1/2,-z+1/2
-x,-y,-z
x,-y-1/2,z-1/2

loop_
_atom_site_label
_atom_site_type_symbol
_atom_site_fract_x
_atom_site_fract_y
_atom_site_fract_z
_atom_site_occupancy
_atom_site_U_iso_or_equiv
Cl4 Cl-1 0 0 0.5 1 0.0
O1 O-2 0.3155 0.8513 0.4509 1 0.0
Si1 Si+4 0.3796 0.7012 0.4225 1 0.0
O4 O-2 0.3265 0.6781 0.3281 1 0.0
Eu4 Eu+2 0.1546 0.7429 0.5576 1 0.0
Cl3 Cl-1 0.0631 0.1378 0.1137 1 0.0
Eu2 Eu+2 0.337 0.1082 0.4672 1 0.0
Li4 Li+1 0.5096 0.4792 0.4788 0.5 0.0
Li1 Li+1 0.2404 0.4008 0.5156 1 0.0
Eu3 Eu+2 0.1326 0.8797 0.304 1 0.0
O6 O-2 0.4294 0.1888 0.0577 1 0.0
Cl1 Cl-1 0.388 0.5216 0.1344 1 0.0
O2 O-2 0.0668 0.7987 0.6926 1 0.0
Li3 Li+1 0.1811 0.5019 0.3757 1 0.0
Cl2 Cl-1 0.6013 0.3994 0.3238 1 0.0
O7 O-2 0.8465 0.883 0.2287 1 0.0
O5 O-2 0.1398 0.3048 0.4226 1 0.0
O8 O-2 0.2386 0.1225 0.3208 1 0.0
O3 O-2 0.2995 0.5757 0.4722 1 0.0
Eu1 Eu+2 0.3894 0.2156 0.2124 1 0.0
Li2 Li+1 0.2203 0.5731 0.2377 1 0.0
Si2 Si+4 0.8845 0.7513 0.1714 1 0.0
